data_2210542
loop_
_publ_author_name
'Jeannie Bee-Jan Teh'
'P. S. Patil'
'Hoong-Kun Fun'
'Ibrahim Abdul Razak'
'S. M. Dharmaprakash'

_publ_section_title
;
 3-(4-Bromophenyl)-1-(2,4-dichlorophenyl)prop-2-en-1-one
;
_journal_coeditor_code CI2160
_journal_issue 10
_journal_name_full 'Acta Crystallographica Section E'
_journal_page_first o4380
_journal_page_last o4381
_journal_paper_doi 10.1107/S1600536806035951
_journal_volume 62
_journal_year 2006
_chemical_formula_iupac 'C15 H9 Br Cl2 O'
_chemical_formula_moiety 'C15 H9 Br Cl2 O'
_chemical_formula_sum 'C15 H9 Br Cl2 O'
_chemical_formula_weight 356.03
_chemical_name_systematic
;
3-(4-Bromophenyl)-1-(2,4-dichlorophenyl) prop-2-en-1-one
;
_space_group_IT_number 14
_symmetry_cell_setting monoclinic
_symmetry_space_group_name_Hall '-P 2ybc'
_symmetry_space_group_name_H-M 'P 1 21/c 1'
_atom_sites_solution_hydrogens geom
_atom_sites_solution_primary direct
_atom_sites_solution_secondary difmap
_audit_creation_method SHELXL-97
_cell_angle_alpha 90.00
_cell_angle_beta 94.9230(10)
_cell_angle_gamma 90.00
_cell_formula_units_Z 4
_cell_length_a 24.9039(3)
_cell_length_b 3.84740(10)
_cell_length_c 13.9069(2)
_cell_measurement_reflns_used 5935
_cell_measurement_temperature 100.00(10)
_cell_measurement_theta_max 38.84
_cell_measurement_theta_min 0.82
_cell_volume 1327.58(4)
_computing_cell_refinement APEX2
_computing_data_collection 'APEX2 (Bruker, 2005)'
_computing_data_reduction 'SAINT (Bruker, 2005)'
_computing_molecular_graphics SHELXTL
_computing_publication_material
;
SHELXTL, PARST (Nardelli, 1995) and PLATON (Spek, 2003)
;
_computing_structure_refinement SHELXTL
_computing_structure_solution 'SHELXTL (Sheldrick, 1998)'
_diffrn_ambient_temperature 100.00(10)
_diffrn_detector_area_resol_mean 8.33
_diffrn_measured_fraction_theta_full 0.993
_diffrn_measured_fraction_theta_max 0.993
_diffrn_measurement_device_type
;
Brucker SMART APEX2 CCD area-detector
;
_diffrn_measurement_method \w
_diffrn_radiation_monochromator graphite
_diffrn_radiation_source 'fine-focus sealed tube'
_diffrn_radiation_type MoK\a
_diffrn_radiation_wavelength 0.71073
_diffrn_reflns_av_R_equivalents 0.0386
_diffrn_reflns_av_sigmaI/netI 0.0327
_diffrn_reflns_limit_h_max 43
_diffrn_reflns_limit_h_min -43
_diffrn_reflns_limit_k_max 6
_diffrn_reflns_limit_k_min -6
_diffrn_reflns_limit_l_max 24
_diffrn_reflns_limit_l_min -22
_diffrn_reflns_number 42784
_diffrn_reflns_theta_full 38.84
_diffrn_reflns_theta_max 38.84
_diffrn_reflns_theta_min 0.82
_diffrn_standards_number 0
_exptl_absorpt_coefficient_mu 3.485
_exptl_absorpt_correction_T_max 0.7376
_exptl_absorpt_correction_T_min 0.5518
_exptl_absorpt_correction_type multi-scan
_exptl_absorpt_process_details '(SADABS; Bruker, 2005)'
_exptl_crystal_colour Yellow
_exptl_crystal_density_diffrn 1.781
_exptl_crystal_density_method 'not measured'
_exptl_crystal_description Plate
_exptl_crystal_F_000 704
_exptl_crystal_size_max 0.21
_exptl_crystal_size_mid 0.21
_exptl_crystal_size_min 0.09
_refine_diff_density_max 0.680
_refine_diff_density_min -0.574
_refine_ls_extinction_method none
_refine_ls_goodness_of_fit_ref 1.047
_refine_ls_hydrogen_treatment constr
_refine_ls_matrix_type full
_refine_ls_number_parameters 172
_refine_ls_number_reflns 7604
_refine_ls_number_restraints 0
_refine_ls_restrained_S_all 1.047
_refine_ls_R_factor_all 0.0524
_refine_ls_R_factor_gt 0.0298
_refine_ls_shift/su_max 0.001
_refine_ls_shift/su_mean 0.000
_refine_ls_structure_factor_coef Fsqd
_refine_ls_weighting_details 'calc w=1/[\s^2^(Fo^2^)+(0.0553P)^2^] where P=(Fo^2^+2Fc^2^)/3'
_refine_ls_weighting_scheme calc
_refine_ls_wR_factor_gt 0.0784
_refine_ls_wR_factor_ref 0.0975
_reflns_number_gt 5633
_reflns_number_total 7604
_reflns_threshold_expression I>2\s(I)
_cod_data_source_file ci2160.cif
_cod_data_source_block I
_cod_depositor_comments
;
The following automatic conversions were performed:
'_symmetry_cell_setting' value 'Monoclinic' changed to 'monoclinic'
according to '/home/saulius/struct/CIF-dictionaries/cif_core.dic'
dictionary named 'cif_core.dic' version 2.4.1 from 2010-06-29.

Automatic conversion script
Id: cif_fix_enum 1527 2010-12-29 10:47:43Z saulius 

The following automatic conversions were performed:

'_symmetry_cell_setting' value 'Monoclinic' changed to 'monoclinic'
according to /home/saulius/struct/CIF-dictionaries/cif_core.dic
dictionary named 'cif_core.dic' version 2.4.1 from 2010-06-29.

Automatic conversion script
Id: cif_fix_values 1715 2011-07-08 13:25:40Z adriana 
;
_cod_original_sg_symbol_H-M 'P 21/c'
_cod_database_code 2210542
_cod_database_fobs_code 2210542

loop_
_symmetry_equiv_pos_as_xyz
'x, y, z'
'-x, y+1/2, -z+1/2'
'-x, -y, -z'
'x, -y-1/2, z-1/2'

loop_
_atom_site_type_symbol
_atom_site_label
_atom_site_fract_x
_atom_site_fract_y
_atom_site_fract_z
_atom_site_U_iso_or_equiv
_atom_site_adp_type
_atom_site_calc_flag
_atom_site_refinement_flags
_atom_site_occupancy
Br Br1 0.450297(6) 0.20900(4) 0.418371(10) 0.01889(4) Uani d . 1
Cl Cl1 0.153167(14) -0.19917(9) 0.09487(2) 0.01663(6) Uani d . 1
Cl Cl2 -0.002537(12) 0.39293(9) -0.13853(2) 0.01669(6) Uani d . 1
O O1 0.24920(4) -0.2145(3) -0.13899(8) 0.0214(2) Uani d . 1
C C1 0.13438(5) -0.0020(3) -0.01572(9) 0.0134(2) Uani d . 1
C C2 0.08074(5) 0.1009(4) -0.03212(9) 0.0138(2) Uani d . 1
H H2A 0.0568 0.0680 0.0148 0.017 Uiso calc R 1
C C3 0.06392(5) 0.2528(3) -0.11960(10) 0.0135(2) Uani d . 1
C C4 0.09838(5) 0.2964(4) -0.19196(10) 0.0155(2) Uani d . 1
H H4A 0.0862 0.3961 -0.2507 0.019 Uiso calc R 1
C C5 0.15163(5) 0.1874(4) -0.17442(10) 0.0150(2) Uani d . 1
H H5A 0.1750 0.2124 -0.2226 0.018 Uiso calc R 1
C C6 0.17083(5) 0.0404(4) -0.08564(9) 0.0139(2) Uani d . 1
C C7 0.22943(5) -0.0626(4) -0.07318(10) 0.0155(2) Uani d . 1
C C8 0.26055(5) 0.0397(4) 0.01707(10) 0.0165(2) Uani d . 1
H H8A 0.2453 0.1939 0.0584 0.020 Uiso calc R 1
C C9 0.31027(5) -0.0826(4) 0.04166(10) 0.0154(2) Uani d . 1
H H9A 0.3252 -0.2293 -0.0021 0.018 Uiso calc R 1
C C10 0.34309(5) -0.0044(4) 0.13164(9) 0.0143(2) Uani d . 1
C C11 0.39747(5) -0.1066(4) 0.14139(10) 0.0151(2) Uani d . 1
H H11A 0.4121 -0.2184 0.0904 0.018 Uiso calc R 1
C C12 0.42964(5) -0.0427(4) 0.22617(10) 0.0157(2) Uani d . 1
H H12A 0.4657 -0.1088 0.2321 0.019 Uiso calc R 1
C C13 0.40699(5) 0.1216(4) 0.30193(9) 0.0149(2) Uani d . 1
C C14 0.35325(6) 0.2229(4) 0.29487(11) 0.0171(2) Uani d . 1
H H14A 0.3387 0.3310 0.3465 0.021 Uiso calc R 1
C C15 0.32171(5) 0.1604(4) 0.20979(10) 0.0173(2) Uani d . 1
H H15A 0.2858 0.2288 0.2044 0.021 Uiso calc R 1

loop_
_atom_site_aniso_label
_atom_site_aniso_U_11
_atom_site_aniso_U_22
_atom_site_aniso_U_33
_atom_site_aniso_U_12
_atom_site_aniso_U_13
_atom_site_aniso_U_23
Br1 0.02053(7) 0.02018(7) 0.01528(7) -0.00172(5) -0.00242(5) -0.00044(5)
Cl1 0.01821(13) 0.01911(14) 0.01239(13) 0.00136(11) 0.00031(10) 0.00170(10)
Cl2 0.01292(12) 0.01905(15) 0.01795(14) 0.00171(10) 0.00036(10) 0.00060(11)
O1 0.0164(4) 0.0288(6) 0.0192(5) 0.0010(4) 0.0035(4) -0.0068(4)
C1 0.0140(5) 0.0140(5) 0.0119(5) -0.0003(4) -0.0001(4) 0.0001(4)
C2 0.0134(5) 0.0159(5) 0.0125(5) -0.0009(4) 0.0024(4) -0.0007(4)
C3 0.0120(5) 0.0138(6) 0.0144(5) -0.0004(4) 0.0003(4) -0.0011(4)
C4 0.0159(5) 0.0166(6) 0.0136(5) -0.0023(4) -0.0003(4) 0.0011(4)
C5 0.0125(5) 0.0191(6) 0.0136(5) -0.0018(4) 0.0017(4) 0.0001(4)
C6 0.0125(5) 0.0160(6) 0.0130(5) -0.0016(4) 0.0004(4) -0.0023(4)
C7 0.0134(5) 0.0165(6) 0.0166(6) -0.0007(4) 0.0006(4) -0.0013(4)
C8 0.0144(5) 0.0174(6) 0.0176(6) -0.0003(4) 0.0004(4) -0.0014(4)
C9 0.0146(5) 0.0168(6) 0.0149(5) -0.0005(4) 0.0021(4) -0.0002(4)
C10 0.0122(5) 0.0156(6) 0.0151(5) 0.0004(4) 0.0010(4) 0.0002(4)
C11 0.0130(5) 0.0165(6) 0.0157(5) 0.0016(4) 0.0016(4) -0.0005(4)
C12 0.0124(5) 0.0165(6) 0.0181(6) 0.0010(4) 0.0007(4) 0.0004(4)
C13 0.0160(5) 0.0147(5) 0.0138(5) -0.0005(4) 0.0002(4) 0.0010(4)
C14 0.0151(5) 0.0203(6) 0.0162(6) 0.0018(4) 0.0032(4) -0.0012(4)
C15 0.0129(5) 0.0217(7) 0.0175(6) 0.0020(4) 0.0025(4) 0.0000(5)

loop_
_atom_type_symbol
_atom_type_description
_atom_type_scat_dispersion_real
_atom_type_scat_dispersion_imag
_atom_type_scat_source
C C 0.0033 0.0016 'International Tables Vol C Tables 4.2.6.8 and 6.1.1.4'
H H 0.0000 0.0000 'International Tables Vol C Tables 4.2.6.8 and 6.1.1.4'
O O 0.0106 0.0060 'International Tables Vol C Tables 4.2.6.8 and 6.1.1.4'
Cl Cl 0.1484 0.1585 'International Tables Vol C Tables 4.2.6.8 and 6.1.1.4'
Br Br -0.2901 2.4595 'International Tables Vol C Tables 4.2.6.8 and 6.1.1.4'

loop_
_geom_angle_atom_site_label_1
_geom_angle_atom_site_label_2
_geom_angle_atom_site_label_3
_geom_angle
C2 C1 C6 121.63(12)
C2 C1 Cl1 116.70(10)
C6 C1 Cl1 121.63(10)
C3 C2 C1 118.57(12)
C3 C2 H2A 120.7
C1 C2 H2A 120.7
C2 C3 C4 122.00(12)
C2 C3 Cl2 118.50(10)
C4 C3 Cl2 119.50(11)
C3 C4 C5 118.40(13)
C3 C4 H4A 120.8
C5 C4 H4A 120.8
C4 C5 C6 121.51(12)
C4 C5 H5A 119.2
C6 C5 H5A 119.2
C1 C6 C5 117.85(11)
C1 C6 C7 124.76(12)
C5 C6 C7 117.38(11)
O1 C7 C8 123.30(12)
O1 C7 C6 119.15(12)
C8 C7 C6 117.50(11)
C9 C8 C7 122.09(13)
C9 C8 H8A 119.0
C7 C8 H8A 119.0
C8 C9 C10 125.49(13)
C8 C9 H9A 117.3
C10 C9 H9A 117.3
C15 C10 C11 118.59(12)
C15 C10 C9 122.24(12)
C11 C10 C9 119.14(12)
C12 C11 C10 120.86(12)
C12 C11 H11A 119.6
C10 C11 H11A 119.6
C13 C12 C11 118.82(12)
C13 C12 H12A 120.6
C11 C12 H12A 120.6
C12 C13 C14 121.70(12)
C12 C13 Br1 119.34(10)
C14 C13 Br1 118.96(10)
C15 C14 C13 118.97(13)
C15 C14 H14A 120.5
C13 C14 H14A 120.5
C14 C15 C10 121.06(12)
C14 C15 H15A 119.5
C10 C15 H15A 119.5

loop_
_geom_bond_atom_site_label_1
_geom_bond_atom_site_label_2
_geom_bond_distance
Br1 C13 1.8971(13)
Cl1 C1 1.7424(13)
Cl2 C3 1.7390(13)
O1 C7 1.2244(17)
C1 C2 1.3932(18)
C1 C6 1.3955(17)
C2 C3 1.3819(19)
C2 H2A 0.93
C3 C4 1.3878(19)
C4 C5 1.3923(19)
C4 H4A 0.93
C5 C6 1.4040(19)
C5 H5A 0.93
C6 C7 1.5078(18)
C7 C8 1.4711(19)
C8 C9 1.3411(18)
C8 H8A 0.93
C9 C10 1.4659(18)
C9 H9A 0.93
C10 C15 1.4020(19)
C10 C11 1.4055(18)
C11 C12 1.3893(18)
C11 H11A 0.93
C12 C13 1.3890(19)
C12 H12A 0.93
C13 C14 1.3893(19)
C14 C15 1.384(2)
C14 H14A 0.93
C15 H15A 0.93

loop_
_geom_torsion_atom_site_label_1
_geom_torsion_atom_site_label_2
_geom_torsion_atom_site_label_3
_geom_torsion_atom_site_label_4
_geom_torsion
C6 C1 C2 C3 -0.9(2)
Cl1 C1 C2 C3 -178.88(10)
C1 C2 C3 C4 1.8(2)
C1 C2 C3 Cl2 -178.08(10)
C2 C3 C4 C5 -1.0(2)
Cl2 C3 C4 C5 178.94(10)
C3 C4 C5 C6 -0.8(2)
C2 C1 C6 C5 -0.8(2)
Cl1 C1 C6 C5 177.09(10)
C2 C1 C6 C7 179.71(13)
Cl1 C1 C6 C7 -2.43(19)
C4 C5 C6 C1 1.6(2)
C4 C5 C6 C7 -178.79(13)
C1 C6 C7 O1 135.83(15)
C5 C6 C7 O1 -43.69(19)
C1 C6 C7 C8 -46.69(19)
C5 C6 C7 C8 133.79(13)
O1 C7 C8 C9 -12.9(2)
C6 C7 C8 C9 169.75(13)
C7 C8 C9 C10 -177.55(13)
C8 C9 C10 C15 11.7(2)
C8 C9 C10 C11 -170.24(14)
C15 C10 C11 C12 -0.7(2)
C9 C10 C11 C12 -178.85(13)
C10 C11 C12 C13 0.6(2)
C11 C12 C13 C14 0.0(2)
C11 C12 C13 Br1 179.75(10)
C12 C13 C14 C15 -0.5(2)
Br1 C13 C14 C15 179.74(11)
C13 C14 C15 C10 0.4(2)
C11 C10 C15 C14 0.2(2)
C9 C10 C15 C14 178.27(13)

loop_
_cod_related_entry_id
_cod_related_entry_database
_cod_related_entry_code
1 ChemSpider 30655058
